data_7029288
loop_
_publ_author_name
'Wrackmeyer, Bernd'
'Klimkina, Elena V.'
'Milius, Wolfgang'

_publ_section_title
;
 1,3,2-Dithiaphospholanes with an annelated
 1,2-dicarba-closo-dodecaborane(12) unit: formation and reactivity.
;
_journal_issue 13
_journal_name_full 'Dalton transactions (Cambridge, England : 2003)'
_journal_page_first 5021
_journal_page_last 5043
_journal_paper_doi 10.1039/c3dt52753k
_journal_volume 43
_journal_year 2014
_chemical_formula_moiety 'C6 H24 B20 Cl4 P4 S4, 2(C7 H8)'
_chemical_formula_sum 'C20 H40 B20 Cl4 P4 S4'
_chemical_formula_weight 890.68
_chemical_name_systematic
; 
 ? 
;
_space_group_IT_number 61
_symmetry_cell_setting orthorhombic
_symmetry_space_group_name_Hall '-P 2ac 2ab'
_symmetry_space_group_name_H-M 'P b c a'
_atom_sites_solution_hydrogens geom
_atom_sites_solution_primary direct
_atom_sites_solution_secondary difmap
_audit_creation_method SHELXL-97
_cell_angle_alpha 90.00
_cell_angle_beta 90.00
_cell_angle_gamma 90.00
_cell_formula_units_Z 4
_cell_length_a 15.802(3)
_cell_length_b 13.219(3)
_cell_length_c 20.265(4)
_cell_measurement_temperature 133(2)
_cell_volume 4233.1(15)
_computing_cell_refinement 'STOE CELL'
_computing_data_collection 'STOE IPDS II'
_computing_data_reduction 'STOE X-RED'
_computing_molecular_graphics 'Bruker SHELXTL'
_computing_publication_material 'Bruker SHELXTL'
_computing_structure_refinement 'SHELXL-97 (Sheldrick, 1997)'
_computing_structure_solution 'SHELXS-97 (Sheldrick, 1990)'
_diffrn_ambient_temperature 133(2)
_diffrn_measured_fraction_theta_full 0.988
_diffrn_measured_fraction_theta_max 0.988
_diffrn_measurement_device_type 'STOE IPDS II'
_diffrn_measurement_method 'phi and omega scans'
_diffrn_radiation_monochromator graphite
_diffrn_radiation_source 'fine-focus sealed tube'
_diffrn_radiation_type MoK\a
_diffrn_radiation_wavelength 0.71073
_diffrn_reflns_av_R_equivalents 0.0993
_diffrn_reflns_av_sigmaI/netI 0.0620
_diffrn_reflns_limit_h_max 19
_diffrn_reflns_limit_h_min -19
_diffrn_reflns_limit_k_max 16
_diffrn_reflns_limit_k_min -16
_diffrn_reflns_limit_l_max 24
_diffrn_reflns_limit_l_min -24
_diffrn_reflns_number 22786
_diffrn_reflns_theta_full 25.71
_diffrn_reflns_theta_max 25.71
_diffrn_reflns_theta_min 2.01
_exptl_absorpt_coefficient_mu 0.649
_exptl_absorpt_correction_type none
_exptl_crystal_colour colourless
_exptl_crystal_density_diffrn 1.397
_exptl_crystal_density_method 'not measured'
_exptl_crystal_description prism
_exptl_crystal_F_000 1808
_exptl_crystal_size_max 0.18
_exptl_crystal_size_mid 0.14
_exptl_crystal_size_min 0.12
_refine_diff_density_max 0.694
_refine_diff_density_min -0.302
_refine_diff_density_rms 0.093
_refine_ls_extinction_method none
_refine_ls_goodness_of_fit_ref 1.125
_refine_ls_hydrogen_treatment mixed
_refine_ls_matrix_type full
_refine_ls_number_parameters 243
_refine_ls_number_reflns 3987
_refine_ls_number_restraints 0
_refine_ls_restrained_S_all 1.125
_refine_ls_R_factor_all 0.0901
_refine_ls_R_factor_gt 0.0621
_refine_ls_shift/su_max 0.000
_refine_ls_shift/su_mean 0.000
_refine_ls_structure_factor_coef Fsqd
_refine_ls_weighting_details 'calc w=1/[\s^2^(Fo^2^)+(0.0631P)^2^+0.0000P] where P=(Fo^2^+2Fc^2^)/3'
_refine_ls_weighting_scheme calc
_refine_ls_wR_factor_gt 0.1201
_refine_ls_wR_factor_ref 0.1291
_reflns_number_gt 3059
_reflns_number_total 3987
_reflns_threshold_expression >2sigma(I)
_cod_data_source_file c3dt52753k.txt
_cod_data_source_block l96
_cod_depositor_comments
;
The following automatic conversions were performed:

'_symmetry_cell_setting' value 'Orthorhombic' changed to
'orthorhombic' according to
/usr/data/users/saulius/crontab/automatic-downloads/current/RSC/lib/dictionaries/cif_core.dic
dictionary named 'cif_core.dic' version 2.4.2 from 2011-04-26.

Automatic conversion script
Id: cif_fix_values 2281 2013-09-26 08:29:07Z andrius 
;
_cod_original_cell_volume 4233.2(15)
_cod_original_sg_symbol_H-M Pbca
_cod_database_code 7029288

loop_
_symmetry_equiv_pos_as_xyz
'x, y, z'
'-x+1/2, -y, z+1/2'
'-x, y+1/2, -z+1/2'
'x+1/2, -y+1/2, -z'
'-x, -y, -z'
'x-1/2, y, -z-1/2'
'x, -y-1/2, z-1/2'
'-x-1/2, y-1/2, z'

loop_
_atom_site_label
_atom_site_type_symbol
_atom_site_fract_x
_atom_site_fract_y
_atom_site_fract_z
_atom_site_U_iso_or_equiv
_atom_site_adp_type
_atom_site_occupancy
_atom_site_symmetry_multiplicity
_atom_site_calc_flag
_atom_site_refinement_flags
Cl1 Cl -0.01450(7) 0.69740(8) -0.05355(5) 0.0294(3) Uani 1 1 d .
Cl2 Cl -0.18914(7) 0.51493(9) -0.23277(5) 0.0331(3) Uani 1 1 d .
S1 S 0.09200(7) 0.48625(8) -0.07093(5) 0.0234(2) Uani 1 1 d .
S2 S -0.12458(7) 0.44039(7) -0.08665(5) 0.0213(2) Uani 1 1 d .
P1 P 0.05963(7) 0.62081(8) -0.12199(5) 0.0243(2) Uani 1 1 d .
P2 P -0.13398(7) 0.57131(8) -0.14714(5) 0.0237(2) Uani 1 1 d .
C1 C 0.1978(3) 0.5161(3) -0.04749(18) 0.0216(8) Uani 1 1 d .
C2 C 0.2158(2) 0.5450(3) 0.03565(18) 0.0196(8) Uani 1 1 d .
C3 C -0.0234(3) 0.5673(3) -0.17651(19) 0.0259(9) Uani 1 1 d .
H3A H -0.0209 0.6028 -0.2183 0.031 Uiso 1 1 calc R
H3B H -0.0091 0.4972 -0.1852 0.031 Uiso 1 1 calc R
B3 B 0.2409(3) 0.4267(3) 0.0042(2) 0.0234(10) Uani 1 1 d .
HB3 H 0.2074 0.3570 0.0181 0.028 Uiso 1 1 calc R
B4 B 0.2808(3) 0.4465(4) -0.0773(2) 0.0261(10) Uani 1 1 d .
HB4 H 0.2756 0.3885 -0.1160 0.031 Uiso 1 1 calc R
B5 B 0.2691(3) 0.5786(4) -0.0949(2) 0.0257(10) Uani 1 1 d .
HB5 H 0.2556 0.6063 -0.1450 0.031 Uiso 1 1 calc R
B6 B 0.2249(3) 0.6374(3) -0.0229(2) 0.0200(9) Uani 1 1 d .
HB6 H 0.1812 0.7019 -0.0260 0.020 Uiso 1 1 calc R
B7 B 0.3089(3) 0.4942(4) 0.0603(2) 0.0234(10) Uani 1 1 d .
HB7 H 0.314(3) 0.467(3) 0.108(2) 0.027(12) Uiso 1 1 d .
B8 B 0.3514(3) 0.4329(4) -0.0096(3) 0.0268(10) Uani 1 1 d .
HB8 H 0.387(3) 0.366(4) -0.005(2) 0.043(14) Uiso 1 1 d .
B9 B 0.3699(3) 0.5284(4) -0.0717(2) 0.0283(11) Uani 1 1 d .
HB9 H 0.4228 0.5235 -0.1069 0.034 Uiso 1 1 calc R
B10 B 0.3349(3) 0.6467(4) -0.0389(2) 0.0234(10) Uani 1 1 d .
HB10 H 0.3643 0.7189 -0.0532 0.028 Uiso 1 1 calc R
B11 B 0.2990(3) 0.6255(3) 0.0427(2) 0.0209(9) Uani 1 1 d .
HB11 H 0.3052 0.6835 0.0813 0.025 Uiso 1 1 calc R
B12 B 0.3875(3) 0.5569(4) 0.0126(2) 0.0260(10) Uani 1 1 d .
HB12 H 0.4518 0.5701 0.0315 0.031 Uiso 1 1 calc R
C4 C 0.3951(4) 0.6631(4) 0.2393(3) 0.0475(13) Uani 1 1 d .
H4A H 0.3410 0.6415 0.2279 0.057 Uiso 1 1 calc R
C5 C 0.4081(4) 0.7164(4) 0.2970(3) 0.0472(14) Uani 1 1 d .
H5A H 0.3625 0.7309 0.3244 0.057 Uiso 1 1 calc R
C6 C 0.4879(4) 0.7482(4) 0.3142(2) 0.0414(13) Uani 1 1 d .
H6A H 0.4956 0.7833 0.3535 0.050 Uiso 1 1 calc R
C7 C 0.5575(3) 0.7290(4) 0.2740(2) 0.0378(11) Uani 1 1 d .
C8 C 0.5433(3) 0.6744(4) 0.2161(2) 0.0369(11) Uani 1 1 d .
H8A H 0.5887 0.6593 0.1886 0.044 Uiso 1 1 calc R
C9 C 0.4626(3) 0.6421(4) 0.1988(2) 0.0397(12) Uani 1 1 d .
H9A H 0.4543 0.6063 0.1599 0.048 Uiso 1 1 calc R
C10 C 0.6439(4) 0.7680(5) 0.2902(3) 0.0598(17) Uani 1 1 d .
H10A H 0.6422 0.8037 0.3314 0.090 Uiso 1 1 calc R
H10B H 0.6624 0.8131 0.2560 0.090 Uiso 1 1 calc R
H10C H 0.6826 0.7123 0.2935 0.090 Uiso 1 1 calc R

loop_
_atom_site_aniso_label
_atom_site_aniso_U_11
_atom_site_aniso_U_22
_atom_site_aniso_U_33
_atom_site_aniso_U_23
_atom_site_aniso_U_13
_atom_site_aniso_U_12
Cl1 0.0304(6) 0.0254(5) 0.0324(5) -0.0060(4) -0.0013(4) 0.0024(4)
Cl2 0.0316(6) 0.0437(6) 0.0240(5) 0.0019(4) -0.0076(4) -0.0014(5)
S1 0.0235(5) 0.0221(5) 0.0245(5) 0.0000(4) -0.0030(4) -0.0020(4)
S2 0.0213(5) 0.0217(5) 0.0210(5) 0.0009(4) 0.0024(4) 0.0021(4)
P1 0.0236(6) 0.0258(6) 0.0235(5) 0.0018(4) -0.0021(4) -0.0016(5)
P2 0.0229(5) 0.0258(5) 0.0222(5) 0.0033(4) -0.0024(4) -0.0004(5)
C1 0.023(2) 0.023(2) 0.0193(17) -0.0053(15) 0.0004(16) 0.0016(18)
C2 0.020(2) 0.0182(19) 0.0203(18) -0.0027(15) 0.0016(15) 0.0016(16)
C3 0.025(2) 0.032(2) 0.0201(19) 0.0002(17) 0.0017(16) -0.0004(19)
B3 0.025(2) 0.017(2) 0.028(2) -0.0013(18) -0.0015(19) 0.002(2)
B4 0.026(3) 0.025(2) 0.028(2) -0.0080(19) 0.006(2) 0.001(2)
B5 0.029(3) 0.027(3) 0.021(2) -0.0022(18) 0.0049(19) -0.001(2)
B6 0.020(2) 0.018(2) 0.022(2) -0.0007(17) -0.0010(17) -0.0003(18)
B7 0.019(2) 0.025(2) 0.027(2) -0.0015(19) -0.0040(19) 0.000(2)
B8 0.023(3) 0.020(2) 0.037(3) -0.005(2) 0.001(2) 0.003(2)
B9 0.022(2) 0.031(3) 0.031(2) -0.006(2) 0.004(2) 0.000(2)
B10 0.022(2) 0.024(2) 0.025(2) -0.0014(18) 0.0041(18) -0.002(2)
B11 0.020(2) 0.020(2) 0.023(2) 0.0000(17) -0.0019(18) -0.0016(19)
B12 0.023(2) 0.022(2) 0.033(2) -0.0036(19) -0.002(2) 0.001(2)
C4 0.034(3) 0.056(3) 0.053(3) 0.009(3) -0.007(2) -0.001(3)
C5 0.051(3) 0.051(3) 0.040(3) 0.011(2) 0.018(3) 0.012(3)
C6 0.068(4) 0.037(3) 0.019(2) 0.0029(19) -0.001(2) 0.003(3)
C7 0.044(3) 0.026(2) 0.043(3) 0.013(2) -0.012(2) 0.000(2)
C8 0.041(3) 0.033(2) 0.037(2) 0.008(2) 0.009(2) 0.008(2)
C9 0.050(3) 0.041(3) 0.028(2) 0.000(2) -0.003(2) 0.000(2)
C10 0.057(4) 0.047(3) 0.075(4) 0.013(3) -0.021(3) -0.015(3)

loop_
_atom_type_symbol
_atom_type_description
_atom_type_scat_dispersion_real
_atom_type_scat_dispersion_imag
_atom_type_scat_source
C C 0.0033 0.0016 'International Tables Vol C Tables 4.2.6.8 and 6.1.1.4'
H H 0.0000 0.0000 'International Tables Vol C Tables 4.2.6.8 and 6.1.1.4'
B B 0.0013 0.0007 'International Tables Vol C Tables 4.2.6.8 and 6.1.1.4'
P P 0.1023 0.0942 'International Tables Vol C Tables 4.2.6.8 and 6.1.1.4'
S S 0.1246 0.1234 'International Tables Vol C Tables 4.2.6.8 and 6.1.1.4'
Cl Cl 0.1484 0.1585 'International Tables Vol C Tables 4.2.6.8 and 6.1.1.4'

loop_
_geom_angle_atom_site_label_1
_geom_angle_atom_site_label_2
_geom_angle_atom_site_label_3
_geom_angle
_geom_angle_site_symmetry_1
_geom_angle_site_symmetry_3
C1 S1 P1 99.85(14) . .
C2 S2 P2 100.92(13) 5_565 .
C3 P1 Cl1 100.62(14) . .
C3 P1 S1 98.13(15) . .
Cl1 P1 S1 102.65(6) . .
C3 P2 Cl2 96.74(13) . .
C3 P2 S2 95.53(14) . .
Cl2 P2 S2 102.63(6) . .
B5 C1 B4 63.4(3) . .
B5 C1 B3 114.6(3) . .
B4 C1 B3 62.8(3) . .
B5 C1 B6 63.1(3) . .
B4 C1 B6 114.2(3) . .
B3 C1 B6 111.2(3) . .
B5 C1 C2 109.3(3) . .
B4 C1 C2 109.4(3) . .
B3 C1 C2 60.0(2) . .
B6 C1 C2 58.7(2) . .
B5 C1 S1 125.5(3) . .
B4 C1 S1 120.4(3) . .
B3 C1 S1 112.5(3) . .
B6 C1 S1 120.9(3) . .
C2 C1 S1 117.2(3) . .
B7 C2 B11 63.3(3) . .
B7 C2 B6 114.6(3) . .
B11 C2 B6 62.9(2) . .
B7 C2 B3 63.4(3) . .
B11 C2 B3 114.7(3) . .
B6 C2 B3 111.7(3) . .
B7 C2 C1 109.8(3) . .
B11 C2 C1 110.1(3) . .
B6 C2 C1 60.1(2) . .
B3 C2 C1 59.1(2) . .
B7 C2 S2 125.0(3) . 5_565
B11 C2 S2 120.6(3) . 5_565
B6 C2 S2 113.1(3) . 5_565
B3 C2 S2 119.7(3) . 5_565
C1 C2 S2 116.7(3) . 5_565
P2 C3 P1 117.8(2) . .
C1 B3 C2 60.9(2) . .
C1 B3 B8 105.2(3) . .
C2 B3 B8 104.0(3) . .
C1 B3 B4 58.4(2) . .
C2 B3 B4 106.7(3) . .
B8 B3 B4 60.0(3) . .
C1 B3 B7 106.3(3) . .
C2 B3 B7 57.2(2) . .
B8 B3 B7 59.3(3) . .
B4 B3 B7 107.5(3) . .
C1 B4 B8 105.2(3) . .
C1 B4 B9 104.9(3) . .
B8 B4 B9 61.0(3) . .
C1 B4 B3 58.8(2) . .
B8 B4 B3 59.5(3) . .
B9 B4 B3 108.0(3) . .
C1 B4 B5 57.9(3) . .
B8 B4 B5 108.5(3) . .
B9 B4 B5 60.1(3) . .
B3 B4 B5 106.9(3) . .
C1 B5 B10 105.8(3) . .
C1 B5 B9 105.2(3) . .
B10 B5 B9 60.1(3) . .
C1 B5 B4 58.7(3) . .
B10 B5 B4 107.8(3) . .
B9 B5 B4 59.6(3) . .
C1 B5 B6 59.5(2) . .
B10 B5 B6 59.4(3) . .
B9 B5 B6 107.1(3) . .
B4 B5 B6 107.5(3) . .
C2 B6 C1 61.2(2) . .
C2 B6 B10 105.1(3) . .
C1 B6 B10 104.7(3) . .
C2 B6 B11 58.3(2) . .
C1 B6 B11 107.2(3) . .
B10 B6 B11 59.8(3) . .
C2 B6 B5 106.7(3) . .
C1 B6 B5 57.4(2) . .
B10 B6 B5 60.0(3) . .
B11 B6 B5 108.2(3) . .
C2 B7 B8 106.0(3) . .
C2 B7 B11 58.5(2) . .
B8 B7 B11 108.6(3) . .
C2 B7 B12 105.1(3) . .
B8 B7 B12 60.8(3) . .
B11 B7 B12 59.8(3) . .
C2 B7 B3 59.5(2) . .
B8 B7 B3 59.5(3) . .
B11 B7 B3 107.7(3) . .
B12 B7 B3 107.7(3) . .
B7 B8 B3 61.2(3) . .
B7 B8 B4 109.5(3) . .
B3 B8 B4 60.5(3) . .
B7 B8 B12 60.0(3) . .
B3 B8 B12 108.4(3) . .
B4 B8 B12 107.5(3) . .
B7 B8 B9 107.5(3) . .
B3 B8 B9 107.6(3) . .
B4 B8 B9 59.6(3) . .
B12 B8 B9 59.0(3) . .
B12 B9 B4 108.4(3) . .
B12 B9 B10 60.2(3) . .
B4 B9 B10 108.1(3) . .
B12 B9 B5 108.3(3) . .
B4 B9 B5 60.3(3) . .
B10 B9 B5 59.8(3) . .
B12 B9 B8 60.2(3) . .
B4 B9 B8 59.4(3) . .
B10 B9 B8 107.6(3) . .
B5 B9 B8 107.3(3) . .
B11 B10 B6 60.2(3) . .
B11 B10 B5 109.1(3) . .
B6 B10 B5 60.7(3) . .
B11 B10 B12 59.9(3) . .
B6 B10 B12 107.6(3) . .
B5 B10 B12 107.9(3) . .
B11 B10 B9 107.9(3) . .
B6 B10 B9 108.1(3) . .
B5 B10 B9 60.1(3) . .
B12 B10 B9 59.4(3) . .
C2 B11 B10 105.6(3) . .
C2 B11 B12 105.2(3) . .
B10 B11 B12 60.5(3) . .
C2 B11 B6 58.8(2) . .
B10 B11 B6 59.9(3) . .
B12 B11 B6 107.9(3) . .
C2 B11 B7 58.2(2) . .
B10 B11 B7 108.3(3) . .
B12 B11 B7 60.1(3) . .
B6 B11 B7 107.1(3) . .
B9 B12 B11 108.4(3) . .
B9 B12 B7 108.4(3) . .
B11 B12 B7 60.1(3) . .
B9 B12 B10 60.3(3) . .
B11 B12 B10 59.6(3) . .
B7 B12 B10 107.6(3) . .
B9 B12 B8 60.9(3) . .
B11 B12 B8 107.6(3) . .
B7 B12 B8 59.2(3) . .
B10 B12 B8 108.2(3) . .
C9 C4 C5 119.5(5) . .
C6 C5 C4 120.5(5) . .
C5 C6 C7 121.4(5) . .
C6 C7 C8 117.3(5) . .
C6 C7 C10 122.0(5) . .
C8 C7 C10 120.6(5) . .
C9 C8 C7 121.2(5) . .
C4 C9 C8 120.0(5) . .

loop_
_geom_bond_atom_site_label_1
_geom_bond_atom_site_label_2
_geom_bond_distance
_geom_bond_site_symmetry_2
Cl1 P1 2.0786(15) .
Cl2 P2 2.0800(15) .
S1 C1 1.783(4) .
S1 P1 2.1203(15) .
S2 C2 1.784(4) 5_565
S2 P2 2.1260(15) .
P1 C3 1.856(4) .
P2 C3 1.846(4) .
C1 B5 1.696(6) .
C1 B4 1.711(6) .
C1 B3 1.720(6) .
C1 B6 1.733(6) .
C1 C2 1.751(5) .
C2 B7 1.692(6) .
C2 B11 1.698(6) .
C2 B6 1.708(6) .
C2 B3 1.735(6) .
C2 S2 1.784(4) 5_565
B3 B8 1.770(7) .
B3 B4 1.788(7) .
B3 B7 1.800(6) .
B4 B8 1.778(7) .
B4 B9 1.780(7) .
B4 B5 1.791(7) .
B5 B10 1.783(7) .
B5 B9 1.789(7) .
B5 B6 1.795(6) .
B6 B10 1.772(7) .
B6 B11 1.777(6) .
B7 B8 1.766(7) .
B7 B11 1.779(7) .
B7 B12 1.780(7) .
B8 B12 1.794(7) .
B8 B9 1.806(7) .
B9 B12 1.772(7) .
B9 B10 1.788(7) .
B10 B11 1.770(6) .
B10 B12 1.786(7) .
B11 B12 1.774(7) .
C4 C9 1.373(7) .
C4 C5 1.381(8) .
C5 C6 1.375(8) .
C6 C7 1.391(7) .
C7 C8 1.396(7) .
C7 C10 1.496(7) .
C8 C9 1.390(7) .

loop_
_geom_torsion_atom_site_label_1
_geom_torsion_atom_site_label_2
_geom_torsion_atom_site_label_3
_geom_torsion_atom_site_label_4
_geom_torsion
_geom_torsion_site_symmetry_1
_geom_torsion_site_symmetry_4
C1 S1 P1 C3 154.76(18) . .
C1 S1 P1 Cl1 -102.36(14) . .
C2 S2 P2 C3 163.28(18) 5_565 .
C2 S2 P2 Cl2 -98.52(14) 5_565 .
P1 S1 C1 B5 -39.0(3) . .
P1 S1 C1 B4 -116.3(3) . .
P1 S1 C1 B3 173.0(2) . .
P1 S1 C1 B6 38.3(3) . .
P1 S1 C1 C2 106.4(3) . .
B5 C1 C2 B7 -68.3(4) . .
B4 C1 C2 B7 -0.5(4) . .
B3 C1 C2 B7 39.6(3) . .
B6 C1 C2 B7 -107.6(3) . .
S1 C1 C2 B7 141.1(3) . .
B5 C1 C2 B11 -0.4(4) . .
B4 C1 C2 B11 67.3(4) . .
B3 C1 C2 B11 107.5(3) . .
B6 C1 C2 B11 -39.7(3) . .
S1 C1 C2 B11 -151.0(3) . .
B5 C1 C2 B6 39.3(3) . .
B4 C1 C2 B6 107.1(3) . .
B3 C1 C2 B6 147.2(3) . .
S1 C1 C2 B6 -111.3(3) . .
B5 C1 C2 B3 -107.9(4) . .
B4 C1 C2 B3 -40.2(3) . .
B6 C1 C2 B3 -147.2(3) . .
S1 C1 C2 B3 101.5(3) . .
B5 C1 C2 S2 141.9(3) . 5_565
B4 C1 C2 S2 -150.3(3) . 5_565
B3 C1 C2 S2 -110.2(3) . 5_565
B6 C1 C2 S2 102.6(3) . 5_565
S1 C1 C2 S2 -8.7(4) . 5_565
Cl2 P2 C3 P1 174.9(2) . .
S2 P2 C3 P1 -81.7(2) . .
Cl1 P1 C3 P2 -12.7(3) . .
S1 P1 C3 P2 91.9(2) . .
B5 C1 B3 C2 98.9(3) . .
B4 C1 B3 C2 136.9(3) . .
B6 C1 B3 C2 29.8(3) . .
S1 C1 B3 C2 -109.4(3) . .
B5 C1 B3 B8 1.1(4) . .
B4 C1 B3 B8 39.0(3) . .
B6 C1 B3 B8 -68.1(4) . .
C2 C1 B3 B8 -97.8(3) . .
S1 C1 B3 B8 152.8(3) . .
B5 C1 B3 B4 -37.9(3) . .
B6 C1 B3 B4 -107.1(3) . .
C2 C1 B3 B4 -136.9(3) . .
S1 C1 B3 B4 113.7(3) . .
B5 C1 B3 B7 63.0(4) . .
B4 C1 B3 B7 100.9(3) . .
B6 C1 B3 B7 -6.2(4) . .
C2 C1 B3 B7 -36.0(3) . .
S1 C1 B3 B7 -145.4(3) . .
B7 C2 B3 C1 -137.8(3) . .
B11 C2 B3 C1 -99.5(3) . .
B6 C2 B3 C1 -30.4(3) . .
S2 C2 B3 C1 105.2(3) 5_565 .
B7 C2 B3 B8 -38.0(3) . .
B11 C2 B3 B8 0.3(4) . .
B6 C2 B3 B8 69.5(4) . .
C1 C2 B3 B8 99.8(3) . .
S2 C2 B3 B8 -155.0(3) 5_565 .
B7 C2 B3 B4 -100.4(3) . .
B11 C2 B3 B4 -62.0(4) . .
B6 C2 B3 B4 7.1(4) . .
C1 C2 B3 B4 37.4(3) . .
S2 C2 B3 B4 142.7(3) 5_565 .
B11 C2 B3 B7 38.4(3) . .
B6 C2 B3 B7 107.5(3) . .
C1 C2 B3 B7 137.8(3) . .
S2 C2 B3 B7 -116.9(3) 5_565 .
B5 C1 B4 B8 102.5(4) . .
B3 C1 B4 B8 -38.8(3) . .
B6 C1 B4 B8 63.6(4) . .
C2 C1 B4 B8 0.0(4) . .
S1 C1 B4 B8 -140.2(3) . .
B5 C1 B4 B9 39.1(3) . .
B3 C1 B4 B9 -102.3(3) . .
B6 C1 B4 B9 0.2(4) . .
C2 C1 B4 B9 -63.4(4) . .
S1 C1 B4 B9 156.4(3) . .
B5 C1 B4 B3 141.3(3) . .
B6 C1 B4 B3 102.4(3) . .
C2 C1 B4 B3 38.9(3) . .
S1 C1 B4 B3 -101.4(3) . .
B3 C1 B4 B5 -141.3(3) . .
B6 C1 B4 B5 -38.9(3) . .
C2 C1 B4 B5 -102.5(3) . .
S1 C1 B4 B5 117.3(3) . .
C2 B3 B4 C1 -38.6(3) . .
B8 B3 B4 C1 -135.4(3) . .
B7 B3 B4 C1 -98.7(3) . .
C1 B3 B4 B8 135.4(3) . .
C2 B3 B4 B8 96.8(3) . .
B7 B3 B4 B8 36.7(3) . .
C1 B3 B4 B9 96.9(4) . .
C2 B3 B4 B9 58.3(4) . .
B8 B3 B4 B9 -38.5(3) . .
B7 B3 B4 B9 -1.8(4) . .
C1 B3 B4 B5 33.6(3) . .
C2 B3 B4 B5 -5.0(4) . .
B8 B3 B4 B5 -101.9(4) . .
B7 B3 B4 B5 -65.1(4) . .
B4 C1 B5 B10 -101.5(4) . .
B3 C1 B5 B10 -63.9(4) . .
B6 C1 B5 B10 38.5(3) . .
C2 C1 B5 B10 1.1(4) . .
S1 C1 B5 B10 148.7(3) . .
B4 C1 B5 B9 -38.9(3) . .
B3 C1 B5 B9 -1.3(4) . .
B6 C1 B5 B9 101.1(3) . .
C2 C1 B5 B9 63.7(4) . .
S1 C1 B5 B9 -148.7(3) . .
B3 C1 B5 B4 37.7(3) . .
B6 C1 B5 B4 140.0(3) . .
C2 C1 B5 B4 102.7(3) . .
S1 C1 B5 B4 -109.8(4) . .
B4 C1 B5 B6 -140.0(3) . .
B3 C1 B5 B6 -102.4(3) . .
C2 C1 B5 B6 -37.4(3) . .
S1 C1 B5 B6 110.2(4) . .
B8 B4 B5 C1 -96.7(3) . .
B9 B4 B5 C1 -135.4(3) . .
B3 B4 B5 C1 -34.0(3) . .
C1 B4 B5 B10 98.0(3) . .
B8 B4 B5 B10 1.3(4) . .
B9 B4 B5 B10 -37.3(3) . .
B3 B4 B5 B10 64.1(4) . .
C1 B4 B5 B9 135.4(3) . .
B8 B4 B5 B9 38.6(3) . .
B3 B4 B5 B9 101.4(4) . .
C1 B4 B5 B6 35.4(3) . .
B8 B4 B5 B6 -61.3(4) . .
B9 B4 B5 B6 -99.9(3) . .
B3 B4 B5 B6 1.5(4) . .
B7 C2 B6 C1 99.6(3) . .
B11 C2 B6 C1 137.6(3) . .
B3 C2 B6 C1 30.0(3) . .
S2 C2 B6 C1 -108.6(3) 5_565 .
B7 C2 B6 B10 0.9(4) . .
B11 C2 B6 B10 38.8(3) . .
B3 C2 B6 B10 -68.7(4) . .
C1 C2 B6 B10 -98.8(3) . .
S2 C2 B6 B10 152.7(3) 5_565 .
B7 C2 B6 B11 -38.0(3) . .
B3 C2 B6 B11 -107.6(3) . .
C1 C2 B6 B11 -137.6(3) . .
S2 C2 B6 B11 113.8(3) 5_565 .
B7 C2 B6 B5 63.5(4) . .
B11 C2 B6 B5 101.4(3) . .
B3 C2 B6 B5 -6.1(4) . .
C1 C2 B6 B5 -36.1(3) . .
S2 C2 B6 B5 -144.7(3) 5_565 .
B5 C1 B6 C2 -137.9(3) . .
B4 C1 B6 C2 -98.9(3) . .
B3 C1 B6 C2 -30.2(3) . .
S1 C1 B6 C2 105.1(3) . .
B5 C1 B6 B10 -38.6(3) . .
B4 C1 B6 B10 0.5(4) . .
B3 C1 B6 B10 69.2(4) . .
C2 C1 B6 B10 99.3(3) . .
S1 C1 B6 B10 -155.6(3) . .
B5 C1 B6 B11 -101.0(3) . .
B4 C1 B6 B11 -62.0(4) . .
B3 C1 B6 B11 6.7(4) . .
C2 C1 B6 B11 36.9(3) . .
S1 C1 B6 B11 142.0(3) . .
B4 C1 B6 B5 39.0(3) . .
B3 C1 B6 B5 107.7(4) . .
C2 C1 B6 B5 137.9(3) . .
S1 C1 B6 B5 -117.0(3) . .
C1 B5 B6 C2 37.8(3) . .
B10 B5 B6 C2 -98.0(3) . .
B9 B5 B6 C2 -60.1(4) . .
B4 B5 B6 C2 2.7(4) . .
B10 B5 B6 C1 -135.9(3) . .
B9 B5 B6 C1 -97.9(4) . .
B4 B5 B6 C1 -35.1(3) . .
C1 B5 B6 B10 135.9(3) . .
B9 B5 B6 B10 38.0(3) . .
B4 B5 B6 B10 100.7(4) . .
C1 B5 B6 B11 99.2(3) . .
B10 B5 B6 B11 -36.7(3) . .
B9 B5 B6 B11 1.3(4) . .
B4 B5 B6 B11 64.1(4) . .
B11 C2 B7 B8 -102.3(3) . .
B6 C2 B7 B8 -64.5(4) . .
B3 C2 B7 B8 38.5(3) . .
C1 C2 B7 B8 0.8(4) . .
S2 C2 B7 B8 147.5(3) 5_565 .
B6 C2 B7 B11 37.8(3) . .
B3 C2 B7 B11 140.9(3) . .
C1 C2 B7 B11 103.1(3) . .
S2 C2 B7 B11 -110.1(3) 5_565 .
B11 C2 B7 B12 -39.0(3) . .
B6 C2 B7 B12 -1.2(4) . .
B3 C2 B7 B12 101.9(3) . .
C1 C2 B7 B12 64.1(4) . .
S2 C2 B7 B12 -149.1(3) 5_565 .
B11 C2 B7 B3 -140.9(3) . .
B6 C2 B7 B3 -103.1(3) . .
C1 C2 B7 B3 -37.8(3) . .
S2 C2 B7 B3 109.0(3) 5_565 .
C1 B3 B7 C2 37.7(3) . .
B8 B3 B7 C2 136.0(3) . .
B4 B3 B7 C2 98.9(3) . .
C1 B3 B7 B8 -98.3(3) . .
C2 B3 B7 B8 -136.0(3) . .
B4 B3 B7 B8 -37.0(3) . .
C1 B3 B7 B11 3.3(4) . .
C2 B3 B7 B11 -34.4(3) . .
B8 B3 B7 B11 101.6(4) . .
B4 B3 B7 B11 64.6(4) . .
C1 B3 B7 B12 -59.8(4) . .
C2 B3 B7 B12 -97.5(3) . .
B8 B3 B7 B12 38.5(3) . .
B4 B3 B7 B12 1.5(4) . .
C2 B7 B8 B3 -38.5(3) . .
B11 B7 B8 B3 -100.0(3) . .
B12 B7 B8 B3 -137.2(3) . .
C2 B7 B8 B4 -0.8(4) . .
B11 B7 B8 B4 -62.3(4) . .
B12 B7 B8 B4 -99.5(4) . .
B3 B7 B8 B4 37.8(3) . .
C2 B7 B8 B12 98.7(3) . .
B11 B7 B8 B12 37.2(3) . .
B3 B7 B8 B12 137.2(3) . .
C2 B7 B8 B9 62.4(4) . .
B11 B7 B8 B9 0.9(4) . .
B12 B7 B8 B9 -36.3(3) . .
B3 B7 B8 B9 100.9(4) . .
C1 B3 B8 B7 100.2(3) . .
C2 B3 B8 B7 37.0(3) . .
B4 B3 B8 B7 138.5(3) . .
C1 B3 B8 B4 -38.3(3) . .
C2 B3 B8 B4 -101.4(3) . .
B7 B3 B8 B4 -138.5(3) . .
C1 B3 B8 B12 61.9(4) . .
C2 B3 B8 B12 -1.3(4) . .
B4 B3 B8 B12 100.1(4) . .
B7 B3 B8 B12 -38.3(3) . .
C1 B3 B8 B9 -0.5(4) . .
C2 B3 B8 B9 -63.6(4) . .
B4 B3 B8 B9 37.8(3) . .
B7 B3 B8 B9 -100.7(3) . .
C1 B4 B8 B7 0.5(4) . .
B9 B4 B8 B7 99.3(4) . .
B3 B4 B8 B7 -38.1(3) . .
B5 B4 B8 B7 61.1(4) . .
C1 B4 B8 B3 38.5(3) . .
B9 B4 B8 B3 137.4(3) . .
B5 B4 B8 B3 99.1(3) . .
C1 B4 B8 B12 -63.2(4) . .
B9 B4 B8 B12 35.7(3) . .
B3 B4 B8 B12 -101.7(4) . .
B5 B4 B8 B12 -2.5(4) . .
C1 B4 B8 B9 -98.8(3) . .
B3 B4 B8 B9 -137.4(3) . .
B5 B4 B8 B9 -38.2(3) . .
C1 B4 B9 B12 63.0(4) . .
B8 B4 B9 B12 -36.4(3) . .
B3 B4 B9 B12 1.5(5) . .
B5 B4 B9 B12 101.0(4) . .
C1 B4 B9 B10 -0.7(4) . .
B8 B4 B9 B10 -100.2(4) . .
B3 B4 B9 B10 -62.3(4) . .
B5 B4 B9 B10 37.3(3) . .
C1 B4 B9 B5 -38.0(3) . .
B8 B4 B9 B5 -137.4(3) . .
B3 B4 B9 B5 -99.5(3) . .
C1 B4 B9 B8 99.4(3) . .
B3 B4 B9 B8 37.9(3) . .
B5 B4 B9 B8 137.4(3) . .
C1 B5 B9 B12 -62.7(4) . .
B10 B5 B9 B12 37.1(3) . .
B4 B5 B9 B12 -101.1(4) . .
B6 B5 B9 B12 -0.5(5) . .
C1 B5 B9 B4 38.5(3) . .
B10 B5 B9 B4 138.3(3) . .
B6 B5 B9 B4 100.6(3) . .
C1 B5 B9 B10 -99.8(3) . .
B4 B5 B9 B10 -138.3(3) . .
B6 B5 B9 B10 -37.6(3) . .
C1 B5 B9 B8 0.9(4) . .
B10 B5 B9 B8 100.6(4) . .
B4 B5 B9 B8 -37.6(3) . .
B6 B5 B9 B8 63.0(4) . .
B7 B8 B9 B12 36.8(3) . .
B3 B8 B9 B12 101.3(4) . .
B4 B8 B9 B12 139.5(4) . .
B7 B8 B9 B4 -102.8(4) . .
B3 B8 B9 B4 -38.2(3) . .
B12 B8 B9 B4 -139.5(4) . .
B7 B8 B9 B10 -1.8(4) . .
B3 B8 B9 B10 62.8(4) . .
B4 B8 B9 B10 101.0(4) . .
B12 B8 B9 B10 -38.5(3) . .
B7 B8 B9 B5 -64.8(4) . .
B3 B8 B9 B5 -0.2(4) . .
B4 B8 B9 B5 38.0(3) . .
B12 B8 B9 B5 -101.6(4) . .
C2 B6 B10 B11 -38.1(3) . .
C1 B6 B10 B11 -101.6(3) . .
B5 B6 B10 B11 -139.0(3) . .
C2 B6 B10 B5 100.9(3) . .
C1 B6 B10 B5 37.3(3) . .
B11 B6 B10 B5 139.0(3) . .
C2 B6 B10 B12 -0.2(4) . .
C1 B6 B10 B12 -63.7(4) . .
B11 B6 B10 B12 37.9(3) . .
B5 B6 B10 B12 -101.0(3) . .
C2 B6 B10 B9 62.6(4) . .
C1 B6 B10 B9 -0.9(4) . .
B11 B6 B10 B9 100.7(4) . .
B5 B6 B10 B9 -38.3(3) . .
C1 B5 B10 B11 -1.5(4) . .
B9 B5 B10 B11 -100.2(4) . .
B4 B5 B10 B11 -63.0(4) . .
B6 B5 B10 B11 37.1(3) . .
C1 B5 B10 B6 -38.6(3) . .
B9 B5 B10 B6 -137.3(3) . .
B4 B5 B10 B6 -100.1(3) . .
C1 B5 B10 B12 62.0(4) . .
B9 B5 B10 B12 -36.7(3) . .
B4 B5 B10 B12 0.5(4) . .
B6 B5 B10 B12 100.6(3) . .
C1 B5 B10 B9 98.7(4) . .
B4 B5 B10 B9 37.1(3) . .
B6 B5 B10 B9 137.3(3) . .
B12 B9 B10 B11 -36.5(3) . .
B4 B9 B10 B11 64.7(4) . .
B5 B9 B10 B11 102.2(4) . .
B8 B9 B10 B11 2.0(4) . .
B12 B9 B10 B6 -100.2(3) . .
B4 B9 B10 B6 1.0(4) . .
B5 B9 B10 B6 38.5(3) . .
B8 B9 B10 B6 -61.7(4) . .
B12 B9 B10 B5 -138.7(3) . .
B4 B9 B10 B5 -37.5(3) . .
B8 B9 B10 B5 -100.2(4) . .
B4 B9 B10 B12 101.2(4) . .
B5 B9 B10 B12 138.7(3) . .
B8 B9 B10 B12 38.5(3) . .
B7 C2 B11 B10 102.2(3) . .
B6 C2 B11 B10 -39.0(3) . .
B3 C2 B11 B10 63.8(4) . .
C1 C2 B11 B10 -0.5(4) . .
S2 C2 B11 B10 -141.1(3) 5_565 .
B7 C2 B11 B12 39.2(3) . .
B6 C2 B11 B12 -102.1(3) . .
B3 C2 B11 B12 0.8(4) . .
C1 C2 B11 B12 -63.6(4) . .
S2 C2 B11 B12 155.8(3) 5_565 .
B7 C2 B11 B6 141.2(3) . .
B3 C2 B11 B6 102.8(3) . .
C1 C2 B11 B6 38.5(3) . .
S2 C2 B11 B6 -102.1(3) 5_565 .
B6 C2 B11 B7 -141.2(3) . .
B3 C2 B11 B7 -38.4(3) . .
C1 C2 B11 B7 -102.7(3) . .
S2 C2 B11 B7 116.7(3) 5_565 .
B6 B10 B11 C2 38.5(3) . .
B5 B10 B11 C2 1.2(4) . .
B12 B10 B11 C2 -98.9(3) . .
B9 B10 B11 C2 -62.5(4) . .
B6 B10 B11 B12 137.4(3) . .
B5 B10 B11 B12 100.1(4) . .
B9 B10 B11 B12 36.3(3) . .
B5 B10 B11 B6 -37.3(3) . .
B12 B10 B11 B6 -137.4(3) . .
B9 B10 B11 B6 -101.0(4) . .
B6 B10 B11 B7 99.6(3) . .
B5 B10 B11 B7 62.3(4) . .
B12 B10 B11 B7 -37.8(3) . .
B9 B10 B11 B7 -1.5(4) . .
C1 B6 B11 C2 -38.2(3) . .
B10 B6 B11 C2 -135.5(3) . .
B5 B6 B11 C2 -98.8(3) . .
C2 B6 B11 B10 135.5(3) . .
C1 B6 B11 B10 97.3(3) . .
B5 B6 B11 B10 36.8(3) . .
C2 B6 B11 B12 97.2(3) . .
C1 B6 B11 B12 59.0(4) . .
B10 B6 B11 B12 -38.3(3) . .
B5 B6 B11 B12 -1.6(4) . .
C2 B6 B11 B7 33.9(3) . .
C1 B6 B11 B7 -4.4(4) . .
B10 B6 B11 B7 -101.7(3) . .
B5 B6 B11 B7 -64.9(4) . .
B8 B7 B11 C2 97.7(3) . .
B12 B7 B11 C2 135.3(3) . .
B3 B7 B11 C2 34.8(3) . .
C2 B7 B11 B10 -97.4(3) . .
B8 B7 B11 B10 0.4(4) . .
B12 B7 B11 B10 38.0(3) . .
B3 B7 B11 B10 -62.6(4) . .
C2 B7 B11 B12 -135.3(3) . .
B8 B7 B11 B12 -37.6(3) . .
B3 B7 B11 B12 -100.6(3) . .
C2 B7 B11 B6 -34.1(3) . .
B8 B7 B11 B6 63.6(4) . .
B12 B7 B11 B6 101.2(3) . .
B3 B7 B11 B6 0.7(4) . .
B4 B9 B12 B11 -64.3(4) . .
B10 B9 B12 B11 36.5(3) . .
B5 B9 B12 B11 -0.4(5) . .
B8 B9 B12 B11 -100.3(4) . .
B4 B9 B12 B7 -0.6(4) . .
B10 B9 B12 B7 100.2(4) . .
B5 B9 B12 B7 63.3(4) . .
B8 B9 B12 B7 -36.6(3) . .
B4 B9 B12 B10 -100.8(4) . .
B5 B9 B12 B10 -36.9(3) . .
B8 B9 B12 B10 -136.8(3) . .
B4 B9 B12 B8 36.1(3) . .
B10 B9 B12 B8 136.8(3) . .
B5 B9 B12 B8 99.9(4) . .
C2 B11 B12 B9 62.8(4) . .
B10 B11 B12 B9 -36.8(3) . .
B6 B11 B12 B9 1.2(4) . .
B7 B11 B12 B9 101.1(4) . .
C2 B11 B12 B7 -38.2(3) . .
B10 B11 B12 B7 -137.9(3) . .
B6 B11 B12 B7 -99.8(3) . .
C2 B11 B12 B10 99.6(3) . .
B6 B11 B12 B10 38.0(3) . .
B7 B11 B12 B10 137.9(3) . .
C2 B11 B12 B8 -1.6(4) . .
B10 B11 B12 B8 -101.2(4) . .
B6 B11 B12 B8 -63.1(4) . .
B7 B11 B12 B8 36.7(3) . .
C2 B7 B12 B9 -62.8(4) . .
B8 B7 B12 B9 37.4(3) . .
B11 B7 B12 B9 -101.1(4) . .
B3 B7 B12 B9 -0.6(4) . .
C2 B7 B12 B11 38.4(3) . .
B8 B7 B12 B11 138.5(3) . .
B3 B7 B12 B11 100.6(3) . .
C2 B7 B12 B10 1.0(4) . .
B8 B7 B12 B10 101.1(4) . .
B11 B7 B12 B10 -37.4(3) . .
B3 B7 B12 B10 63.2(4) . .
C2 B7 B12 B8 -100.1(3) . .
B11 B7 B12 B8 -138.5(3) . .
B3 B7 B12 B8 -37.9(3) . .
B11 B10 B12 B9 139.1(4) . .
B6 B10 B12 B9 101.0(4) . .
B5 B10 B12 B9 37.0(3) . .
B6 B10 B12 B11 -38.1(3) . .
B5 B10 B12 B11 -102.2(3) . .
B9 B10 B12 B11 -139.1(4) . .
B11 B10 B12 B7 37.6(3) . .
B6 B10 B12 B7 -0.5(4) . .
B5 B10 B12 B7 -64.6(4) . .
B9 B10 B12 B7 -101.6(4) . .
B11 B10 B12 B8 100.1(4) . .
B6 B10 B12 B8 62.0(4) . .
B5 B10 B12 B8 -2.0(4) . .
B9 B10 B12 B8 -39.0(3) . .
B7 B8 B12 B9 -138.8(4) . .
B3 B8 B12 B9 -99.9(4) . .
B4 B8 B12 B9 -35.9(3) . .
B7 B8 B12 B11 -37.1(3) . .
B3 B8 B12 B11 1.8(4) . .
B4 B8 B12 B11 65.8(4) . .
B9 B8 B12 B11 101.7(4) . .
B3 B8 B12 B7 38.9(3) . .
B4 B8 B12 B7 102.8(4) . .
B9 B8 B12 B7 138.8(4) . .
B7 B8 B12 B10 -100.0(4) . .
B3 B8 B12 B10 -61.2(4) . .
B4 B8 B12 B10 2.8(4) . .
B9 B8 B12 B10 38.7(3) . .
C9 C4 C5 C6 -0.2(8) . .
C4 C5 C6 C7 0.8(8) . .
C5 C6 C7 C8 -1.2(7) . .
C5 C6 C7 C10 176.6(5) . .
C6 C7 C8 C9 1.1(7) . .
C10 C7 C8 C9 -176.7(5) . .
C5 C4 C9 C8 0.1(8) . .
C7 C8 C9 C4 -0.6(7) . .
